data_1574424
loop_
_publ_author_name
'Zeng, Huiwen'
'Li, Hualiu'
'Zhen, Peng'
'Zhou, Jiadong'
'Xu, Bingjia'
'Shi, Guang'
'Zhang, Yujian'
'Chi, Zhenguo'
'Liu, Cong'

_publ_section_title
;
 Tuning intramolecular charge transfer and suppressing rotations in
 thianthrene derivatives for enhancement of room-temperature
 phosphorescence
;
_journal_issue 21
_journal_name_full 'Chemical Science'
_journal_page_first 9169
_journal_page_last 9177
_journal_paper_doi 10.1039/D5SC01176K
_journal_volume 16
_journal_year 2025
_chemical_formula_moiety 'C26 H16 S2'
_chemical_formula_sum 'C26 H16 S2'
_chemical_formula_weight 392.51
_space_group_crystal_system triclinic
_space_group_IT_number 2
_space_group_name_Hall '-P 1'
_space_group_name_H-M_alt 'P -1'
_atom_sites_solution_hydrogens geom
_atom_sites_solution_primary iterative
_audit_creation_date 2023-10-20
_audit_creation_method
;
Olex2 1.5
(compiled 2023.08.24 svn.re1ec1418 for OlexSys, GUI svn.r6817)
;
_audit_update_record
;
2024-12-19 deposited with the CCDC.	2025-04-21 downloaded from the CCDC.
;
_cell_angle_alpha 84.174(2)
_cell_angle_beta 77.024(2)
_cell_angle_gamma 63.829(2)
_cell_formula_units_Z 2
_cell_length_a 7.8218(5)
_cell_length_b 8.1282(5)
_cell_length_c 16.4591(10)
_cell_measurement_reflns_used 5324
_cell_measurement_temperature 100(2)
_cell_measurement_theta_max 27.140
_cell_measurement_theta_min 2.792
_cell_volume 915.16(10)
_computing_cell_refinement 'SAINT V8.38A (Bruker, 2018)'
_computing_data_reduction 'SAINT V8.38A (Bruker, 2018)'
_computing_molecular_graphics 'Olex2 1.5 (Dolomanov et al., 2009)'
_computing_publication_material 'Olex2 1.5 (Dolomanov et al., 2009)'
_computing_structure_refinement 'SHELXL 2019/3 (Sheldrick, 2015)'
_computing_structure_solution 'olex2.solve 1.5 (Bourhis et al., 2015)'
_diffrn_ambient_temperature 100.00
_diffrn_detector_area_resol_mean 8
_diffrn_measured_fraction_theta_full 0.999
_diffrn_measured_fraction_theta_max 0.998
_diffrn_measurement_device_type 'Bruker APEX-II CCD'
_diffrn_measurement_method '\f and \w scans'
_diffrn_radiation_type MoK\a
_diffrn_radiation_wavelength 0.71073
_diffrn_reflns_av_R_equivalents 0.0493
_diffrn_reflns_av_unetI/netI 0.0498
_diffrn_reflns_Laue_measured_fraction_full 0.999
_diffrn_reflns_Laue_measured_fraction_max 0.998
_diffrn_reflns_limit_h_max 10
_diffrn_reflns_limit_h_min -9
_diffrn_reflns_limit_k_max 10
_diffrn_reflns_limit_k_min -10
_diffrn_reflns_limit_l_max 20
_diffrn_reflns_limit_l_min -21
_diffrn_reflns_number 12973
_diffrn_reflns_point_group_measured_fraction_full 0.999
_diffrn_reflns_point_group_measured_fraction_max 0.998
_diffrn_reflns_theta_full 25.242
_diffrn_reflns_theta_max 27.156
_diffrn_reflns_theta_min 2.540
_diffrn_source_current 1.4
_diffrn_source_power 0.07
_diffrn_source_voltage 50.0
_diffrn_standards_number 0
_exptl_absorpt_coefficient_mu 0.300
_exptl_absorpt_correction_T_max 0.7455
_exptl_absorpt_correction_T_min 0.6417
_exptl_absorpt_correction_type multi-scan
_exptl_absorpt_process_details
;
SADABS-2016/2 (Bruker,2016/2) was used for absorption correction.
wR2(int) was 0.0838 before and 0.0579 after correction.
The Ratio of minimum to maximum transmission is 0.8608.
The \l/2 correction factor is Not present.
;
_exptl_crystal_colour colourless
_exptl_crystal_colour_primary colourless
_exptl_crystal_density_diffrn 1.424
_exptl_crystal_description block
_exptl_crystal_F_000 408
_exptl_crystal_size_max 0.23
_exptl_crystal_size_mid 0.2
_exptl_crystal_size_min 0.12
_refine_diff_density_max 0.350
_refine_diff_density_min -0.298
_refine_diff_density_rms 0.060
_refine_ls_extinction_method none
_refine_ls_goodness_of_fit_ref 1.024
_refine_ls_hydrogen_treatment constr
_refine_ls_matrix_type full
_refine_ls_number_parameters 253
_refine_ls_number_reflns 4048
_refine_ls_number_restraints 0
_refine_ls_restrained_S_all 1.024
_refine_ls_R_factor_all 0.0467
_refine_ls_R_factor_gt 0.0375
_refine_ls_shift/su_max 0.001
_refine_ls_shift/su_mean 0.000
_refine_ls_structure_factor_coef Fsqd
_refine_ls_weighting_details 'w=1/[\s^2^(Fo^2^)+(0.0299P)^2^+0.5604P] where P=(Fo^2^+2Fc^2^)/3'
_refine_ls_weighting_scheme calc
_refine_ls_wR_factor_gt 0.0839
_refine_ls_wR_factor_ref 0.0899
_reflns_Friedel_coverage 0.000
_reflns_number_gt 3453
_reflns_number_total 4048
_reflns_threshold_expression 'I > 2\s(I)'
_cod_data_source_file d5sc01176k6.cif
_cod_data_source_block 3
_cod_depositor_comments 'Adding full bibliography for 1574423--1574426.cif.'
_cod_database_code 1574424
_shelx_shelxl_version_number 2019/3
_shelx_space_group_comment
;
The symmetry employed for this shelxl refinement is uniquely defined
by the following loop, which should always be used as a source of
symmetry information in preference to the above space-group names.
They are only intended as comments.
;
_shelx_estimated_absorpt_t_max 0.965
_shelx_estimated_absorpt_t_min 0.934
_olex2_refinement_description
;
1. Fixed Uiso
 At 1.2 times of:
  All C(H) groups
2.a Aromatic/amide H refined with riding coordinates:
 C18(H18), C13(H13), C10(H10), C25(H25), C7(H7), C16(H16), C22(H22), C12(H12),
 C17(H17), C4(H4), C5(H5), C11(H11), C2(H2), C24(H24), C3(H3), C23(H23)
;
_olex2_submission_special_instructions 'No special instructions were received'

loop_
_space_group_symop_operation_xyz
'x, y, z'
'-x, -y, -z'

loop_
_atom_site_label
_atom_site_type_symbol
_atom_site_fract_x
_atom_site_fract_y
_atom_site_fract_z
_atom_site_U_iso_or_equiv
_atom_site_adp_type
_atom_site_occupancy
_atom_site_site_symmetry_order
_atom_site_calc_flag
_atom_site_refinement_flags_posn
_atom_site_refinement_flags_adp
_atom_site_refinement_flags_occupancy
_atom_site_disorder_assembly
_atom_site_disorder_group
S1 S 0.51864(6) 0.57301(6) 0.81916(3) 0.01324(11) Uani 1 1 d . . . . .
S2 S 0.78515(6) 0.50770(6) 0.95491(3) 0.01484(11) Uani 1 1 d . . . . .
C20 C 0.7199(2) 0.6288(2) 0.79622(11) 0.0114(3) Uani 1 1 d . . . . .
C15 C 0.7556(2) 0.7133(2) 0.71943(11) 0.0122(3) Uani 1 1 d . . . . .
C26 C 0.7227(2) 0.3354(2) 0.93280(11) 0.0129(3) Uani 1 1 d . . . . .
C1 C 0.4021(2) 0.8412(2) 0.53121(11) 0.0123(3) Uani 1 1 d . . . . .
C9 C 0.4335(2) 0.8999(2) 0.67141(11) 0.0119(3) Uani 1 1 d . . . . .
C21 C 0.6126(2) 0.3617(2) 0.87260(11) 0.0127(3) Uani 1 1 d . . . . .
C18 C 0.9983(2) 0.6362(2) 0.83423(11) 0.0140(4) Uani 1 1 d . . . . .
H18 H 1.083058 0.606500 0.872198 0.017 Uiso 1 1 calc R U . . .
C19 C 0.8399(2) 0.5929(2) 0.85367(11) 0.0124(3) Uani 1 1 d . . . . .
C13 C 0.1311(2) 1.0890(2) 0.62497(11) 0.0148(4) Uani 1 1 d . . . . .
H13 H 0.054690 1.122509 0.583384 0.018 Uiso 1 1 calc R U . . .
C10 C 0.3522(2) 0.9997(2) 0.74673(11) 0.0149(4) Uani 1 1 d . . . . .
H10 H 0.427835 0.971400 0.788354 0.018 Uiso 1 1 calc R U . . .
C14 C 0.3206(2) 0.9440(2) 0.60879(11) 0.0123(3) Uani 1 1 d . . . . .
C25 C 0.7803(2) 0.1724(2) 0.97846(11) 0.0165(4) Uani 1 1 d . . . . .
H25 H 0.855099 0.154142 1.019532 0.020 Uiso 1 1 calc R U . . .
C6 C 0.5932(2) 0.6974(2) 0.51978(11) 0.0133(3) Uani 1 1 d . . . . .
C7 C 0.7035(2) 0.6603(2) 0.58337(11) 0.0140(3) Uani 1 1 d . . . . .
H7 H 0.832591 0.565815 0.574399 0.017 Uiso 1 1 calc R U . . .
C16 C 0.9112(2) 0.7610(2) 0.70285(11) 0.0140(3) Uani 1 1 d . . . . .
H16 H 0.935060 0.820898 0.651876 0.017 Uiso 1 1 calc R U . . .
C22 C 0.5652(2) 0.2230(2) 0.85658(11) 0.0155(4) Uani 1 1 d . . . . .
H22 H 0.494490 0.238728 0.814167 0.019 Uiso 1 1 calc R U . . .
C12 C 0.0547(2) 1.1828(2) 0.69908(11) 0.0163(4) Uani 1 1 d . . . . .
H12 H -0.073531 1.278682 0.708372 0.020 Uiso 1 1 calc R U . . .
C17 C 1.0318(2) 0.7226(2) 0.75955(11) 0.0146(4) Uani 1 1 d . . . . .
H17 H 1.137275 0.755593 0.746994 0.018 Uiso 1 1 calc R U . . .
C4 C 0.5675(3) 0.6301(2) 0.38379(11) 0.0180(4) Uani 1 1 d . . . . .
H4 H 0.622124 0.558470 0.334425 0.022 Uiso 1 1 calc R U . . .
C5 C 0.6719(2) 0.5934(2) 0.44553(11) 0.0157(4) Uani 1 1 d . . . . .
H5 H 0.799291 0.496276 0.438258 0.019 Uiso 1 1 calc R U . . .
C8 C 0.6306(2) 0.7553(2) 0.65636(11) 0.0124(3) Uani 1 1 d . . . . .
C11 C 0.1654(3) 1.1372(2) 0.76108(11) 0.0166(4) Uani 1 1 d . . . . .
H11 H 0.112002 1.200851 0.812673 0.020 Uiso 1 1 calc R U . . .
C2 C 0.2991(2) 0.8766(2) 0.46596(11) 0.0153(4) Uani 1 1 d . . . . .
H2 H 0.171592 0.973322 0.471980 0.018 Uiso 1 1 calc R U . . .
C24 C 0.7286(3) 0.0374(2) 0.96407(12) 0.0195(4) Uani 1 1 d . . . . .
H24 H 0.766018 -0.072496 0.995958 0.023 Uiso 1 1 calc R U . . .
C3 C 0.3796(3) 0.7742(2) 0.39407(11) 0.0178(4) Uani 1 1 d . . . . .
H3 H 0.307597 0.801200 0.351148 0.021 Uiso 1 1 calc R U . . .
C23 C 0.6219(3) 0.0621(2) 0.90299(12) 0.0193(4) Uani 1 1 d . . . . .
H23 H 0.587673 -0.031461 0.892980 0.023 Uiso 1 1 calc R U . . .

loop_
_atom_site_aniso_label
_atom_site_aniso_U_11
_atom_site_aniso_U_22
_atom_site_aniso_U_33
_atom_site_aniso_U_23
_atom_site_aniso_U_13
_atom_site_aniso_U_12
S1 0.0109(2) 0.0160(2) 0.0149(2) 0.00210(16) -0.00482(16) -0.00709(16)
S2 0.0178(2) 0.0196(2) 0.0113(2) -0.00034(16) -0.00491(17) -0.01083(18)
C20 0.0087(8) 0.0100(7) 0.0150(9) -0.0029(6) -0.0024(6) -0.0029(6)
C15 0.0102(8) 0.0102(7) 0.0138(9) -0.0025(6) -0.0028(6) -0.0017(6)
C26 0.0116(8) 0.0152(8) 0.0120(8) -0.0025(6) -0.0002(7) -0.0062(7)
C1 0.0129(8) 0.0130(7) 0.0132(9) 0.0023(6) -0.0018(7) -0.0083(7)
C9 0.0110(8) 0.0110(7) 0.0150(9) 0.0015(6) -0.0026(7) -0.0061(6)
C21 0.0112(8) 0.0140(8) 0.0116(8) -0.0007(6) 0.0002(6) -0.0053(7)
C18 0.0113(8) 0.0144(8) 0.0173(9) -0.0018(7) -0.0059(7) -0.0047(7)
C19 0.0128(8) 0.0117(7) 0.0121(8) -0.0020(6) -0.0026(7) -0.0041(6)
C13 0.0130(8) 0.0147(8) 0.0177(9) 0.0026(7) -0.0056(7) -0.0062(7)
C10 0.0155(8) 0.0144(8) 0.0167(9) -0.0002(7) -0.0041(7) -0.0076(7)
C14 0.0118(8) 0.0122(7) 0.0146(9) 0.0008(6) -0.0006(7) -0.0079(7)
C25 0.0119(8) 0.0188(8) 0.0160(9) 0.0002(7) -0.0028(7) -0.0044(7)
C6 0.0129(8) 0.0142(8) 0.0149(9) 0.0014(6) -0.0022(7) -0.0083(7)
C7 0.0108(8) 0.0142(8) 0.0168(9) 0.0012(7) -0.0032(7) -0.0051(7)
C16 0.0125(8) 0.0136(8) 0.0147(9) 0.0005(6) -0.0021(7) -0.0049(7)
C22 0.0151(8) 0.0186(8) 0.0144(9) -0.0029(7) -0.0022(7) -0.0084(7)
C12 0.0113(8) 0.0144(8) 0.0202(9) -0.0014(7) -0.0011(7) -0.0037(7)
C17 0.0100(8) 0.0156(8) 0.0202(9) -0.0013(7) -0.0028(7) -0.0072(7)
C4 0.0199(9) 0.0206(9) 0.0142(9) -0.0032(7) -0.0014(7) -0.0097(8)
C5 0.0130(8) 0.0155(8) 0.0175(9) -0.0025(7) -0.0020(7) -0.0052(7)
C8 0.0126(8) 0.0124(7) 0.0145(9) 0.0024(6) -0.0042(7) -0.0071(7)
C11 0.0174(9) 0.0146(8) 0.0171(9) -0.0043(7) -0.0003(7) -0.0068(7)
C2 0.0133(8) 0.0178(8) 0.0152(9) 0.0032(7) -0.0037(7) -0.0074(7)
C24 0.0192(9) 0.0145(8) 0.0222(10) 0.0024(7) -0.0049(8) -0.0052(7)
C3 0.0195(9) 0.0237(9) 0.0141(9) 0.0017(7) -0.0069(7) -0.0116(8)
C23 0.0202(9) 0.0160(8) 0.0229(10) -0.0026(7) -0.0031(8) -0.0088(7)

loop_
_atom_type_symbol
_atom_type_description
_atom_type_scat_dispersion_real
_atom_type_scat_dispersion_imag
_atom_type_scat_source
C C 0.0033 0.0016 'International Tables Vol C Tables 4.2.6.8 and 6.1.1.4'
H H 0.0000 0.0000 'International Tables Vol C Tables 4.2.6.8 and 6.1.1.4'
S S 0.1246 0.1234 'International Tables Vol C Tables 4.2.6.8 and 6.1.1.4'

loop_
_geom_angle_atom_site_label_1
_geom_angle_atom_site_label_2
_geom_angle_atom_site_label_3
_geom_angle
_geom_angle_site_symmetry_1
_geom_angle_site_symmetry_3
_geom_angle_publ_flag
C21 S1 C20 101.82(8) . . ?
C26 S2 C19 101.55(8) . . ?
C15 C20 S1 118.84(12) . . ?
C19 C20 S1 121.05(13) . . ?
C19 C20 C15 120.10(15) . . ?
C20 C15 C8 121.98(15) . . ?
C16 C15 C20 118.42(15) . . ?
C16 C15 C8 119.59(15) . . ?
C21 C26 S2 121.29(13) . . ?
C25 C26 S2 118.95(13) . . ?
C25 C26 C21 119.74(16) . . ?
C6 C1 C14 119.06(15) . . ?
C2 C1 C14 123.13(15) . . ?
C2 C1 C6 117.81(15) . . ?
C10 C9 C14 119.19(14) . . ?
C10 C9 C8 121.23(15) . . ?
C14 C9 C8 119.57(15) . . ?
C26 C21 S1 121.54(13) . . ?
C26 C21 C22 119.99(15) . . ?
C22 C21 S1 118.37(13) . . ?
C19 C18 H18 120.0 . . ?
C17 C18 H18 120.0 . . ?
C17 C18 C19 119.90(15) . . ?
C20 C19 S2 121.23(13) . . ?
C18 C19 S2 118.39(13) . . ?
C18 C19 C20 120.21(16) . . ?
C14 C13 H13 119.1 . . ?
C12 C13 H13 119.1 . . ?
C12 C13 C14 121.86(16) . . ?
C9 C10 H10 119.3 . . ?
C11 C10 C9 121.35(16) . . ?
C11 C10 H10 119.3 . . ?
C9 C14 C1 119.72(14) . . ?
C13 C14 C1 122.46(15) . . ?
C13 C14 C9 117.82(15) . . ?
C26 C25 H25 119.9 . . ?
C24 C25 C26 120.14(16) . . ?
C24 C25 H25 119.9 . . ?
C1 C6 C7 119.49(15) . . ?
C5 C6 C1 119.52(15) . . ?
C5 C6 C7 120.99(15) . . ?
C6 C7 H7 118.8 . . ?
C8 C7 C6 122.47(15) . . ?
C8 C7 H7 118.8 . . ?
C15 C16 H16 119.4 . . ?
C17 C16 C15 121.27(16) . . ?
C17 C16 H16 119.4 . . ?
C21 C22 H22 120.2 . . ?
C23 C22 C21 119.65(16) . . ?
C23 C22 H22 120.2 . . ?
C13 C12 H12 119.9 . . ?
C13 C12 C11 120.14(15) . . ?
C11 C12 H12 119.9 . . ?
C18 C17 C16 120.02(16) . . ?
C18 C17 H17 120.0 . . ?
C16 C17 H17 120.0 . . ?
C5 C4 H4 120.2 . . ?
C5 C4 C3 119.57(16) . . ?
C3 C4 H4 120.2 . . ?
C6 C5 H5 119.4 . . ?
C4 C5 C6 121.23(16) . . ?
C4 C5 H5 119.4 . . ?
C9 C8 C15 120.46(15) . . ?
C7 C8 C15 119.86(15) . . ?
C7 C8 C9 119.65(15) . . ?
C10 C11 C12 119.62(16) . . ?
C10 C11 H11 120.2 . . ?
C12 C11 H11 120.2 . . ?
C1 C2 H2 119.2 . . ?
C3 C2 C1 121.52(16) . . ?
C3 C2 H2 119.2 . . ?
C25 C24 H24 119.9 . . ?
C25 C24 C23 120.15(17) . . ?
C23 C24 H24 119.9 . . ?
C4 C3 H3 119.8 . . ?
C2 C3 C4 120.35(16) . . ?
C2 C3 H3 119.8 . . ?
C22 C23 C24 120.29(17) . . ?
C22 C23 H23 119.9 . . ?
C24 C23 H23 119.9 . . ?

loop_
_geom_bond_atom_site_label_1
_geom_bond_atom_site_label_2
_geom_bond_distance
_geom_bond_site_symmetry_2
_geom_bond_publ_flag
S1 C20 1.7759(17) . ?
S1 C21 1.7704(17) . ?
S2 C26 1.7660(17) . ?
S2 C19 1.7739(18) . ?
C20 C15 1.408(2) . ?
C20 C19 1.401(2) . ?
C15 C16 1.397(2) . ?
C15 C8 1.496(2) . ?
C26 C21 1.395(2) . ?
C26 C25 1.395(2) . ?
C1 C14 1.455(2) . ?
C1 C6 1.419(2) . ?
C1 C2 1.416(2) . ?
C9 C10 1.412(2) . ?
C9 C14 1.423(2) . ?
C9 C8 1.452(2) . ?
C21 C22 1.397(2) . ?
C18 H18 0.9500 . ?
C18 C19 1.395(2) . ?
C18 C17 1.384(3) . ?
C13 H13 0.9500 . ?
C13 C14 1.415(2) . ?
C13 C12 1.373(2) . ?
C10 H10 0.9500 . ?
C10 C11 1.377(2) . ?
C25 H25 0.9500 . ?
C25 C24 1.382(3) . ?
C6 C7 1.430(2) . ?
C6 C5 1.414(2) . ?
C7 H7 0.9500 . ?
C7 C8 1.363(2) . ?
C16 H16 0.9500 . ?
C16 C17 1.391(2) . ?
C22 H22 0.9500 . ?
C22 C23 1.389(2) . ?
C12 H12 0.9500 . ?
C12 C11 1.402(2) . ?
C17 H17 0.9500 . ?
C4 H4 0.9500 . ?
C4 C5 1.372(2) . ?
C4 C3 1.404(2) . ?
C5 H5 0.9500 . ?
C11 H11 0.9500 . ?
C2 H2 0.9500 . ?
C2 C3 1.376(2) . ?
C24 H24 0.9500 . ?
C24 C23 1.391(3) . ?
C3 H3 0.9500 . ?
C23 H23 0.9500 . ?
